data_4335603
loop_
_publ_author_name
'Craig T. Gutman'
'Ilia A. Guzei'
'Thomas C. Brunold'

_publ_contact_author_address
;
Department of Chemistry
University of Wisconsin-Madison
1101 University Ave
Madison, WI  53706
USA
;
_publ_contact_author_email iguzei@chem.wisc.edu
_publ_contact_author_fax 608-262-0381
_publ_contact_author_name
;
Guzei, Ilia A. 
;
_publ_contact_author_phone 608-263-4694
_publ_section_title
;
 Structural, Spectroscopic, and Computational Characterization of the
 Azide Adduct of FeIII(2,6-diacetylpyridinebis(semioxamazide)), a
 Functional Analogue of Iron Superoxide Dismutase
;
_journal_name_full 'Inorganic Chemistry'
_journal_page_first 8909
_journal_page_last 8918
_journal_paper_doi 10.1021/ic401098x
_journal_volume 52
_journal_year 2013
_chemical_formula_moiety 'C32 H40 Fe2 N28 Na2 O10'
_chemical_formula_sum 'C32 H40 Fe2 N28 Na2 O10'
_chemical_formula_weight 1134.60
_chemical_name_systematic
; 
 ? 
;
_space_group_IT_number 2
_symmetry_cell_setting triclinic
_symmetry_Int_Tables_number 2
_symmetry_space_group_name_Hall '-P 1'
_symmetry_space_group_name_H-M 'P -1'
_atom_sites_solution_hydrogens geom
_atom_sites_solution_primary direct
_atom_sites_solution_secondary difmap
_audit_creation_method
;
manual editing of the CIF file 
created by SHELXTL Ver. 6.10
and processed with modiCIfer-03272007. 
;
_cell_angle_alpha 101.746(8)
_cell_angle_beta 90.285(6)
_cell_angle_gamma 91.305(6)
_cell_formula_units_Z 1
_cell_length_a 9.6720(9)
_cell_length_b 10.2084(9)
_cell_length_c 11.7514(10)
_cell_measurement_reflns_used 9925
_cell_measurement_temperature 100(2)
_cell_measurement_theta_max 71.8969
_cell_measurement_theta_min 4.4251
_cell_volume 1135.64(18)
_computing_cell_refinement 'SAINT Ver. 7.24A (Bruker-AXS, 2007)'
_computing_data_collection 'APEX2 Ver. 2.1-4 (Bruker-AXS, 2007)'
_computing_data_reduction 'SAINT Ver. 7.24A'
_computing_molecular_graphics SHELXTL
_computing_publication_material SHELXTL
_computing_structure_refinement SHELXTL
_computing_structure_solution 'SHELXTL (Sheldrick, 2008)'
_diffrn_ambient_temperature 100(2)
_diffrn_measured_fraction_theta_full 0.970
_diffrn_measured_fraction_theta_max 0.947
_diffrn_measurement_device_type 'Bruker SMART APEX2 area detector'
_diffrn_measurement_method '0.50\% \w and 0.5 \% \f scans'
_diffrn_radiation_monochromator graphite
_diffrn_radiation_source 'fine-focus sealed tube'
_diffrn_radiation_type 'Cu K\a'
_diffrn_radiation_wavelength 1.54178
_diffrn_reflns_av_R_equivalents 0.0250
_diffrn_reflns_av_sigmaI/netI 0.0165
_diffrn_reflns_limit_h_max 11
_diffrn_reflns_limit_h_min -11
_diffrn_reflns_limit_k_max 12
_diffrn_reflns_limit_k_min -12
_diffrn_reflns_limit_l_max 14
_diffrn_reflns_limit_l_min -14
_diffrn_reflns_number 21682
_diffrn_reflns_theta_full 67.00
_diffrn_reflns_theta_max 72.26
_diffrn_reflns_theta_min 3.84
_exptl_absorpt_coefficient_mu 6.082
_exptl_absorpt_correction_T_max 0.5543
_exptl_absorpt_correction_T_min 0.2220
_exptl_absorpt_correction_type analytical
_exptl_absorpt_process_details
;
SADABS  (Bruker-AXS, 2007)
;
_exptl_crystal_colour red
_exptl_crystal_density_diffrn 1.659
_exptl_crystal_description block
_exptl_crystal_F_000 582
_exptl_crystal_size_max 0.35
_exptl_crystal_size_mid 0.20
_exptl_crystal_size_min 0.11
_refine_diff_density_max 0.551
_refine_diff_density_min -0.373
_refine_diff_density_rms 0.050
_refine_ls_extinction_method none
_refine_ls_goodness_of_fit_ref 1.011
_refine_ls_hydrogen_treatment constr
_refine_ls_matrix_type full
_refine_ls_number_parameters 368
_refine_ls_number_reflns 4252
_refine_ls_number_restraints 0
_refine_ls_restrained_S_all 1.011
_refine_ls_R_factor_all 0.0256
_refine_ls_R_factor_gt 0.0251
_refine_ls_shift/su_max 0.000
_refine_ls_shift/su_mean 0.000
_refine_ls_structure_factor_coef Fsqd
_refine_ls_weighting_details 'calc w=1/[\s^2^(Fo^2^)+(0.0438P)^2^+0.4944P] where P=(Fo^2^+2Fc^2^)/3'
_refine_ls_weighting_scheme calc
_refine_ls_wR_factor_gt 0.0679
_refine_ls_wR_factor_ref 0.0683
_reflns_number_gt 4167
_reflns_number_total 4252
_reflns_threshold_expression I>2\s(I)
_cod_data_source_file ic401098x_si_001.cif
_cod_data_source_block brunold03
_cod_original_cell_volume 1135.64(17)
_cod_original_sg_symbol_Hall '-P 1        '
_cod_original_sg_symbol_H-M 'P -1 '
_cod_database_code 4335603

loop_
_symmetry_equiv_pos_as_xyz
'x, y, z'
'-x, -y, -z'

loop_
_atom_site_label
_atom_site_type_symbol
_atom_site_fract_x
_atom_site_fract_y
_atom_site_fract_z
_atom_site_U_iso_or_equiv
_atom_site_adp_type
_atom_site_occupancy
_atom_site_symmetry_multiplicity
_atom_site_calc_flag
_atom_site_refinement_flags
_atom_site_disorder_assembly
_atom_site_disorder_group
Fe1 Fe 0.26399(2) 0.28078(2) 0.193930(17) 0.01139(8) Uani 1 1 d . . .
Na1 Na 0.13418(6) 0.35492(6) 0.48272(5) 0.02070(14) Uani 1 1 d . . .
O1 O 0.08219(10) 0.33531(11) 0.28850(9) 0.0164(2) Uani 1 1 d . . .
O2 O -0.14387(11) 0.43524(11) 0.40340(9) 0.0169(2) Uani 1 1 d . . .
O3 O 0.32083(10) 0.30659(11) 0.36568(9) 0.0164(2) Uani 1 1 d . . .
O4 O 0.39260(11) 0.33649(11) 0.58855(9) 0.0185(2) Uani 1 1 d . . .
O5 O 0.02168(13) 0.21657(12) 0.58000(11) 0.0281(3) Uani 1 1 d . . .
N1 N -0.24335(13) 0.46744(13) 0.23596(11) 0.0164(3) Uani 1 1 d . . .
H1A H -0.3164 0.5054 0.2716 0.020 Uiso 1 1 calc R . .
H1B H -0.2364 0.4573 0.1600 0.020 Uiso 1 1 calc R . .
N2 N -0.02304(12) 0.35415(12) 0.11580(11) 0.0137(2) Uani 1 1 d . . .
N3 N 0.10284(12) 0.30603(12) 0.07225(10) 0.0132(2) Uani 1 1 d . . .
N4 N 0.34356(12) 0.23042(12) 0.01779(10) 0.0134(2) Uani 1 1 d . . .
N5 N 0.48178(12) 0.23154(12) 0.20195(10) 0.0136(2) Uani 1 1 d . . .
N6 N 0.54416(13) 0.24975(12) 0.31188(10) 0.0147(2) Uani 1 1 d . . .
N7 N 0.61775(13) 0.36453(13) 0.54450(11) 0.0179(3) Uani 1 1 d . . .
H7A H 0.6431 0.3908 0.6178 0.021 Uiso 1 1 calc R . .
H7B H 0.6796 0.3595 0.4892 0.021 Uiso 1 1 calc R . .
N8 N 0.32024(14) 0.48168(13) 0.19888(11) 0.0174(3) Uani 1 1 d . . .
N9 N 0.32190(13) 0.52233(12) 0.10927(11) 0.0172(3) Uani 1 1 d . . .
N10 N 0.32291(15) 0.56080(14) 0.02354(12) 0.0244(3) Uani 1 1 d . . .
N11 N 0.21059(13) 0.08179(13) 0.17622(12) 0.0189(3) Uani 1 1 d . . .
N12 N 0.09245(14) 0.04301(13) 0.15855(13) 0.0236(3) Uani 1 1 d . . .
N13 N -0.01931(17) 0.00234(16) 0.14057(19) 0.0431(5) Uani 1 1 d . . .
N14 N -0.16838(15) 0.08537(14) 0.51721(12) 0.0223(3) Uani 1 1 d . . .
C1 C -0.14369(15) 0.42551(14) 0.29665(12) 0.0139(3) Uani 1 1 d . . .
C2 C -0.01842(14) 0.36567(14) 0.22875(12) 0.0134(3) Uani 1 1 d . . .
C3 C 0.12162(15) 0.28755(14) -0.03836(12) 0.0137(3) Uani 1 1 d . . .
C4 C 0.01370(15) 0.31274(15) -0.12220(13) 0.0174(3) Uani 1 1 d . . .
H4A H -0.0056 0.4085 -0.1075 0.026 Uiso 1 1 calc R . .
H4B H -0.0711 0.2621 -0.1122 0.026 Uiso 1 1 calc R . .
H4C H 0.0470 0.2841 -0.2018 0.026 Uiso 1 1 calc R . .
C5 C 0.26125(15) 0.24042(14) -0.07257(12) 0.0142(3) Uani 1 1 d . . .
C6 C 0.30932(16) 0.20805(15) -0.18654(13) 0.0176(3) Uani 1 1 d . . .
H6 H 0.2526 0.2186 -0.2501 0.021 Uiso 1 1 calc R . .
C7 C 0.44188(17) 0.16016(16) -0.20434(13) 0.0202(3) Uani 1 1 d . . .
H7 H 0.4761 0.1359 -0.2812 0.024 Uiso 1 1 calc R . .
C8 C 0.52555(16) 0.14711(15) -0.11068(13) 0.0176(3) Uani 1 1 d . . .
H8 H 0.6159 0.1127 -0.1224 0.021 Uiso 1 1 calc R . .
C9 C 0.47244(15) 0.18620(14) 0.00075(13) 0.0139(3) Uani 1 1 d . . .
C10 C 0.55184(14) 0.18694(14) 0.10944(12) 0.0140(3) Uani 1 1 d . . .
C11 C 0.69740(15) 0.14272(15) 0.10432(13) 0.0170(3) Uani 1 1 d . . .
H11A H 0.7300 0.1396 0.1828 0.025 Uiso 1 1 calc R . .
H11B H 0.7556 0.2060 0.0723 0.025 Uiso 1 1 calc R . .
H11C H 0.7026 0.0535 0.0545 0.025 Uiso 1 1 calc R . .
C12 C 0.44852(15) 0.29212(14) 0.38806(12) 0.0137(3) Uani 1 1 d . . .
C13 C 0.48635(15) 0.33257(14) 0.51740(12) 0.0142(3) Uani 1 1 d . . .
C14 C -0.0797(2) 0.1456(2) 0.59791(17) 0.0226(5) Uani 0.814(3) 1 d P A 1
H14 H -0.0940 0.1342 0.6753 0.027 Uiso 0.814(3) 1 calc PR A 1
C15 C -0.2841(2) 0.0040(2) 0.54284(19) 0.0264(5) Uani 0.814(3) 1 d P A 1
H15A H -0.2784 -0.0864 0.4953 0.040 Uiso 0.814(3) 1 calc PR A 1
H15B H -0.3708 0.0440 0.5252 0.040 Uiso 0.814(3) 1 calc PR A 1
H15C H -0.2815 -0.0005 0.6253 0.040 Uiso 0.814(3) 1 calc PR A 1
C16 C -0.1518(2) 0.0943(2) 0.39559(18) 0.0274(5) Uani 0.814(3) 1 d P A 1
H16A H -0.2336 0.1350 0.3691 0.041 Uiso 0.814(3) 1 calc PR A 1
H16B H -0.1412 0.0043 0.3482 0.041 Uiso 0.814(3) 1 calc PR A 1
H16C H -0.0695 0.1494 0.3878 0.041 Uiso 0.814(3) 1 calc PR A 1
C14A C -0.0643(10) 0.1551(9) 0.4954(8) 0.026(2) Uani 0.186(3) 1 d P A 2
H14A H -0.0477 0.1636 0.4176 0.031 Uiso 0.186(3) 1 calc PR A 2
C15A C -0.2106(12) 0.1024(15) 0.6435(10) 0.044(3) Uani 0.186(3) 1 d P A 2
H15D H -0.2701 0.0265 0.6530 0.067 Uiso 0.186(3) 1 calc PR A 2
H15E H -0.2612 0.1856 0.6664 0.067 Uiso 0.186(3) 1 calc PR A 2
H15F H -0.1278 0.1062 0.6926 0.067 Uiso 0.186(3) 1 calc PR A 2
C16A C -0.2731(12) 0.0201(10) 0.4367(10) 0.037(3) Uani 0.186(3) 1 d P A 2
H16D H -0.3483 0.0820 0.4333 0.055 Uiso 0.186(3) 1 calc PR A 2
H16E H -0.3096 -0.0592 0.4626 0.055 Uiso 0.186(3) 1 calc PR A 2
H16F H -0.2329 -0.0069 0.3594 0.055 Uiso 0.186(3) 1 calc PR A 2

loop_
_atom_site_aniso_label
_atom_site_aniso_U_11
_atom_site_aniso_U_22
_atom_site_aniso_U_33
_atom_site_aniso_U_23
_atom_site_aniso_U_13
_atom_site_aniso_U_12
Fe1 0.00969(12) 0.01488(12) 0.00924(11) 0.00148(9) 0.00037(8) 0.00136(8)
Na1 0.0241(3) 0.0237(3) 0.0137(3) 0.0020(2) 0.0046(2) 0.0025(2)
O1 0.0120(5) 0.0242(5) 0.0129(5) 0.0033(4) 0.0013(4) 0.0046(4)
O2 0.0158(5) 0.0220(5) 0.0126(5) 0.0024(4) 0.0019(4) 0.0021(4)
O3 0.0126(5) 0.0248(5) 0.0117(5) 0.0028(4) -0.0003(4) 0.0032(4)
O4 0.0156(5) 0.0263(6) 0.0134(5) 0.0033(4) 0.0018(4) 0.0011(4)
O5 0.0259(6) 0.0299(6) 0.0275(6) 0.0045(5) -0.0004(5) -0.0081(5)
N1 0.0135(6) 0.0213(6) 0.0142(6) 0.0025(5) 0.0023(5) 0.0039(5)
N2 0.0106(6) 0.0155(6) 0.0144(6) 0.0013(5) 0.0010(4) 0.0010(4)
N3 0.0109(6) 0.0138(5) 0.0141(6) 0.0008(5) 0.0001(4) 0.0003(4)
N4 0.0133(6) 0.0139(6) 0.0122(6) 0.0010(5) 0.0008(4) -0.0007(4)
N5 0.0121(6) 0.0165(6) 0.0119(6) 0.0020(5) -0.0008(5) -0.0002(5)
N6 0.0139(6) 0.0185(6) 0.0112(6) 0.0022(5) -0.0015(5) 0.0009(5)
N7 0.0151(6) 0.0264(7) 0.0113(6) 0.0018(5) 0.0005(5) 0.0002(5)
N8 0.0224(7) 0.0160(6) 0.0130(6) 0.0011(5) -0.0021(5) -0.0008(5)
N9 0.0160(6) 0.0155(6) 0.0188(7) 0.0007(5) -0.0024(5) -0.0014(5)
N10 0.0297(8) 0.0239(7) 0.0209(7) 0.0081(6) -0.0044(6) -0.0035(6)
N11 0.0146(7) 0.0167(6) 0.0255(7) 0.0047(5) -0.0001(5) 0.0005(5)
N12 0.0194(8) 0.0153(6) 0.0369(8) 0.0072(6) 0.0012(6) 0.0014(5)
N13 0.0217(8) 0.0273(8) 0.0816(14) 0.0146(9) -0.0058(8) -0.0029(6)
N14 0.0236(7) 0.0235(7) 0.0204(7) 0.0067(6) -0.0032(5) -0.0031(6)
C1 0.0126(7) 0.0136(6) 0.0147(7) 0.0011(6) 0.0016(5) -0.0014(5)
C2 0.0109(7) 0.0136(6) 0.0152(7) 0.0017(6) 0.0007(5) 0.0000(5)
C3 0.0155(7) 0.0121(6) 0.0130(6) 0.0015(5) -0.0012(5) -0.0016(5)
C4 0.0172(7) 0.0207(7) 0.0140(7) 0.0024(6) -0.0011(6) 0.0025(6)
C5 0.0162(7) 0.0122(6) 0.0134(7) 0.0012(5) -0.0012(5) -0.0019(5)
C6 0.0192(7) 0.0205(7) 0.0126(7) 0.0020(6) -0.0007(6) 0.0012(6)
C7 0.0212(8) 0.0253(8) 0.0132(7) 0.0013(6) 0.0040(6) 0.0020(6)
C8 0.0154(7) 0.0195(7) 0.0169(7) 0.0012(6) 0.0025(6) 0.0015(6)
C9 0.0127(7) 0.0126(6) 0.0155(7) 0.0008(5) 0.0015(5) -0.0008(5)
C10 0.0128(7) 0.0135(6) 0.0150(7) 0.0016(6) 0.0003(5) -0.0012(5)
C11 0.0129(7) 0.0205(7) 0.0165(7) 0.0014(6) 0.0009(5) 0.0018(6)
C12 0.0142(7) 0.0145(6) 0.0129(7) 0.0043(6) -0.0018(5) -0.0004(5)
C13 0.0157(7) 0.0141(6) 0.0130(7) 0.0035(5) 0.0002(5) 0.0021(5)
C14 0.0262(11) 0.0264(10) 0.0154(9) 0.0051(8) -0.0011(8) -0.0033(8)
C15 0.0232(10) 0.0279(11) 0.0282(11) 0.0063(9) 0.0002(8) -0.0050(8)
C16 0.0354(12) 0.0287(11) 0.0181(10) 0.0055(8) -0.0050(8) -0.0052(9)
C14A 0.031(5) 0.025(4) 0.027(5) 0.016(4) 0.006(4) 0.011(4)
C15A 0.033(6) 0.074(9) 0.032(6) 0.026(6) -0.001(4) -0.015(6)
C16A 0.045(6) 0.026(5) 0.041(6) 0.011(5) -0.024(5) -0.003(4)

loop_
_atom_type_symbol
_atom_type_description
_atom_type_scat_dispersion_real
_atom_type_scat_dispersion_imag
_atom_type_scat_source
C C 0.0181 0.0091 'International Tables Vol C Tables 4.2.6.8 and 6.1.1.4'
H H 0.0000 0.0000 'International Tables Vol C Tables 4.2.6.8 and 6.1.1.4'
Fe Fe -1.1336 3.1974 'International Tables Vol C Tables 4.2.6.8 and 6.1.1.4'
N N 0.0311 0.0180 'International Tables Vol C Tables 4.2.6.8 and 6.1.1.4'
Na Na 0.1353 0.1239 'International Tables Vol C Tables 4.2.6.8 and 6.1.1.4'
O O 0.0492 0.0322 'International Tables Vol C Tables 4.2.6.8 and 6.1.1.4'

loop_
_geom_angle_atom_site_label_1
_geom_angle_atom_site_label_2
_geom_angle_atom_site_label_3
_geom_angle
_geom_angle_site_symmetry_1
_geom_angle_site_symmetry_3
_geom_angle_publ_flag
O3 Fe1 N11 94.89(5) . . yes
O3 Fe1 N8 88.98(5) . . yes
N11 Fe1 N8 175.84(5) . . yes
O3 Fe1 O1 74.55(4) . . yes
N11 Fe1 O1 90.59(5) . . yes
N8 Fe1 O1 91.92(5) . . yes
O3 Fe1 N3 145.90(4) . . yes
N11 Fe1 N3 90.97(5) . . yes
N8 Fe1 N3 86.66(5) . . yes
O1 Fe1 N3 71.82(4) . . yes
O3 Fe1 N4 142.98(4) . . yes
N11 Fe1 N4 87.11(5) . . yes
N8 Fe1 N4 88.87(5) . . yes
O1 Fe1 N4 142.45(4) . . yes
N3 Fe1 N4 70.76(5) . . yes
O3 Fe1 N5 71.93(4) . . yes
N11 Fe1 N5 89.68(5) . . yes
N8 Fe1 N5 90.07(5) . . yes
O1 Fe1 N5 146.38(4) . . yes
N3 Fe1 N5 141.80(5) . . yes
N4 Fe1 N5 71.13(5) . . yes
O5 Na1 O3 127.04(5) . . ?
O5 Na1 O2 108.68(5) . 2_566 ?
O3 Na1 O2 113.74(5) . 2_566 ?
O5 Na1 O1 117.78(5) . . ?
O3 Na1 O1 66.80(4) . . ?
O2 Na1 O1 117.80(5) 2_566 . ?
O5 Na1 O4 95.09(4) . . ?
O3 Na1 O4 61.99(4) . . ?
O2 Na1 O4 82.25(4) 2_566 . ?
O1 Na1 O4 128.74(4) . . ?
O5 Na1 C1 90.05(4) . 2_566 ?
O3 Na1 C1 122.36(4) . 2_566 ?
O2 Na1 C1 20.96(4) 2_566 2_566 ?
O1 Na1 C1 137.91(5) . 2_566 ?
O4 Na1 C1 73.79(4) . 2_566 ?
C2 O1 Fe1 114.96(9) . . ?
C2 O1 Na1 136.45(9) . . ?
Fe1 O1 Na1 107.73(5) . . ?
C1 O2 Na1 117.76(10) . 2_566 ?
C12 O3 Fe1 117.17(9) . . ?
C12 O3 Na1 132.06(9) . . ?
Fe1 O3 Na1 110.76(5) . . ?
C13 O4 Na1 110.66(9) . . ?
C14 O5 C14A 57.1(4) . . ?
C14 O5 Na1 153.25(13) . . ?
C14A O5 Na1 99.0(4) . . ?
C1 N1 H1A 120.0 . . ?
C1 N1 H1B 120.0 . . ?
H1A N1 H1B 120.0 . . ?
C2 N2 N3 107.61(12) . . ?
C3 N3 N2 118.25(12) . . ?
C3 N3 Fe1 123.09(10) . . ?
N2 N3 Fe1 118.47(9) . . ?
C9 N4 C5 120.90(13) . . ?
C9 N4 Fe1 119.42(10) . . ?
C5 N4 Fe1 119.64(10) . . ?
C10 N5 N6 120.50(12) . . ?
C10 N5 Fe1 121.95(10) . . ?
N6 N5 Fe1 117.55(9) . . ?
C12 N6 N5 106.91(11) . . ?
C13 N7 H7A 120.0 . . ?
C13 N7 H7B 120.0 . . ?
H7A N7 H7B 120.0 . . ?
N9 N8 Fe1 119.02(10) . . ?
N10 N9 N8 179.68(17) . . ?
N12 N11 Fe1 121.08(11) . . ?
N13 N12 N11 178.10(17) . . ?
C14A N14 C14 56.9(5) . . ?
C14A N14 C16A 127.3(7) . . ?
C14 N14 C16A 175.3(5) . . ?
C14A N14 C15 178.6(4) . . ?
C14 N14 C15 122.49(16) . . ?
C16A N14 C15 53.3(5) . . ?
C14A N14 C16 64.3(5) . . ?
C14 N14 C16 121.23(16) . . ?
C16A N14 C16 63.1(5) . . ?
C15 N14 C16 116.26(15) . . ?
C14A N14 C15A 117.0(6) . . ?
C14 N14 C15A 61.9(4) . . ?
C16A N14 C15A 113.4(7) . . ?
C15 N14 C15A 62.8(5) . . ?
C16 N14 C15A 166.2(6) . . ?
O2 C1 N1 124.82(13) . . ?
O2 C1 C2 118.56(13) . . ?
N1 C1 C2 116.59(13) . . ?
O2 C1 Na1 41.27(7) . 2_566 ?
N1 C1 Na1 101.62(9) . 2_566 ?
C2 C1 Na1 125.59(9) . 2_566 ?
O1 C2 N2 126.61(13) . . ?
O1 C2 C1 116.44(12) . . ?
N2 C2 C1 116.92(13) . . ?
N3 C3 C5 112.68(13) . . ?
N3 C3 C4 123.44(13) . . ?
C5 C3 C4 123.88(13) . . ?
C3 C4 H4A 109.5 . . ?
C3 C4 H4B 109.5 . . ?
H4A C4 H4B 109.5 . . ?
C3 C4 H4C 109.5 . . ?
H4A C4 H4C 109.5 . . ?
H4B C4 H4C 109.5 . . ?
N4 C5 C6 120.87(14) . . ?
N4 C5 C3 113.76(13) . . ?
C6 C5 C3 125.37(14) . . ?
C7 C6 C5 118.21(14) . . ?
C7 C6 H6 120.9 . . ?
C5 C6 H6 120.9 . . ?
C6 C7 C8 120.65(14) . . ?
C6 C7 H7 119.7 . . ?
C8 C7 H7 119.7 . . ?
C7 C8 C9 117.87(14) . . ?
C7 C8 H8 121.1 . . ?
C9 C8 H8 121.1 . . ?
N4 C9 C8 121.42(14) . . ?
N4 C9 C10 114.26(13) . . ?
C8 C9 C10 124.30(13) . . ?
N5 C10 C9 112.81(13) . . ?
N5 C10 C11 126.77(13) . . ?
C9 C10 C11 120.41(13) . . ?
C10 C11 H11A 109.5 . . ?
C10 C11 H11B 109.5 . . ?
H11A C11 H11B 109.5 . . ?
C10 C11 H11C 109.5 . . ?
H11A C11 H11C 109.5 . . ?
H11B C11 H11C 109.5 . . ?
O3 C12 N6 126.09(13) . . ?
O3 C12 C13 113.90(12) . . ?
N6 C12 C13 119.99(13) . . ?
O4 C13 N7 124.68(14) . . ?
O4 C13 C12 118.00(13) . . ?
N7 C13 C12 117.29(12) . . ?
O5 C14 N14 124.79(18) . . ?
O5 C14 H14 117.6 . . ?
N14 C14 H14 117.6 . . ?
N14 C15 H15A 109.5 . . ?
N14 C15 H15B 109.5 . . ?
N14 C15 H15C 109.5 . . ?
N14 C16 H16A 109.5 . . ?
N14 C16 H16B 109.5 . . ?
N14 C16 H16C 109.5 . . ?
N14 C14A O5 121.2(7) . . ?
N14 C14A H14A 119.4 . . ?
O5 C14A H14A 119.4 . . ?
N14 C15A H15D 109.5 . . ?
N14 C15A H15E 109.5 . . ?
H15D C15A H15E 109.5 . . ?
N14 C15A H15F 109.5 . . ?
H15D C15A H15F 109.5 . . ?
H15E C15A H15F 109.5 . . ?
N14 C16A H16D 109.5 . . ?
N14 C16A H16E 109.5 . . ?
H16D C16A H16E 109.5 . . ?
N14 C16A H16F 109.5 . . ?
H16D C16A H16F 109.5 . . ?
H16E C16A H16F 109.5 . . ?

loop_
_geom_bond_atom_site_label_1
_geom_bond_atom_site_label_2
_geom_bond_distance
_geom_bond_site_symmetry_2
_geom_bond_publ_flag
Fe1 O3 2.0521(10) . yes
Fe1 N11 2.0531(13) . yes
Fe1 N8 2.0990(13) . yes
Fe1 O1 2.1092(10) . yes
Fe1 N3 2.1648(12) . yes
Fe1 N4 2.1776(12) . yes
Fe1 N5 2.1828(12) . yes
Na1 O5 2.2551(14) . ?
Na1 O3 2.2767(12) . ?
Na1 O2 2.2827(12) 2_566 ?
Na1 O1 2.3023(12) . ?
Na1 O4 2.8133(12) . ?
Na1 C1 3.0621(15) 2_566 ?
O1 C2 1.2773(18) . ?
O2 C1 1.2381(18) . ?
O2 Na1 2.2827(12) 2_566 ?
O3 C12 1.2796(18) . ?
O4 C13 1.2323(18) . ?
O5 C14 1.250(2) . ?
O5 C14A 1.337(10) . ?
N1 C1 1.326(2) . ?
N1 H1A 0.8800 . ?
N1 H1B 0.8800 . ?
N2 C2 1.3089(19) . ?
N2 N3 1.3844(17) . ?
N3 C3 1.2894(19) . ?
N4 C9 1.3375(19) . ?
N4 C5 1.3458(19) . ?
N5 C10 1.2916(19) . ?
N5 N6 1.3988(17) . ?
N6 C12 1.309(2) . ?
N7 C13 1.326(2) . ?
N7 H7A 0.8800 . ?
N7 H7B 0.8800 . ?
N8 N9 1.2079(19) . ?
N9 N10 1.1534(19) . ?
N11 N12 1.2038(19) . ?
N12 N13 1.152(2) . ?
N14 C14A 1.277(10) . ?
N14 C14 1.321(2) . ?
N14 C16A 1.438(10) . ?
N14 C15 1.448(2) . ?
N14 C16 1.460(2) . ?
N14 C15A 1.518(11) . ?
C1 C2 1.5240(19) . ?
C1 Na1 3.0620(15) 2_566 ?
C3 C5 1.474(2) . ?
C3 C4 1.494(2) . ?
C4 H4A 0.9800 . ?
C4 H4B 0.9800 . ?
C4 H4C 0.9800 . ?
C5 C6 1.397(2) . ?
C6 C7 1.384(2) . ?
C6 H6 0.9500 . ?
C7 C8 1.393(2) . ?
C7 H7 0.9500 . ?
C8 C9 1.393(2) . ?
C8 H8 0.9500 . ?
C9 C10 1.486(2) . ?
C10 C11 1.486(2) . ?
C11 H11A 0.9800 . ?
C11 H11B 0.9800 . ?
C11 H11C 0.9800 . ?
C12 C13 1.5319(19) . ?
C14 H14 0.9500 . ?
C15 H15A 0.9800 . ?
C15 H15B 0.9800 . ?
C15 H15C 0.9800 . ?
C16 H16A 0.9800 . ?
C16 H16B 0.9800 . ?
C16 H16C 0.9800 . ?
C14A H14A 0.9500 . ?
C15A H15D 0.9800 . ?
C15A H15E 0.9800 . ?
C15A H15F 0.9800 . ?
C16A H16D 0.9800 . ?
C16A H16E 0.9800 . ?
C16A H16F 0.9800 . ?

loop_
_geom_hbond_atom_site_label_D
_geom_hbond_atom_site_label_H
_geom_hbond_atom_site_label_A
_geom_hbond_distance_DH
_geom_hbond_distance_HA
_geom_hbond_distance_DA
_geom_hbond_angle_DHA
_geom_hbond_site_symmetry_A
N1 H1A O4 0.88 2.20 2.9704(17) 146.1 2_566
N1 H1B N10 0.88 2.28 3.0957(19) 154.0 2_565
N7 H7B O2 0.88 2.19 3.0059(16) 153.6 1_655
N7 H7A N8 0.88 2.30 3.1512(18) 162.6 2_666

loop_
_geom_torsion_atom_site_label_1
_geom_torsion_atom_site_label_2
_geom_torsion_atom_site_label_3
_geom_torsion_atom_site_label_4
_geom_torsion
_geom_torsion_site_symmetry_1
O3 Fe1 O1 C2 168.06(10) .
N11 Fe1 O1 C2 -97.03(10) .
N8 Fe1 O1 C2 79.65(10) .
N3 Fe1 O1 C2 -6.20(9) .
N4 Fe1 O1 C2 -11.00(13) .
N5 Fe1 O1 C2 172.66(9) .
O3 Fe1 O1 Na1 -3.10(5) .
N11 Fe1 O1 Na1 91.81(6) .
N8 Fe1 O1 Na1 -91.51(5) .
N3 Fe1 O1 Na1 -177.35(6) .
N4 Fe1 O1 Na1 177.84(5) .
N5 Fe1 O1 Na1 1.51(10) .
O5 Na1 O1 C2 73.61(14) .
O3 Na1 O1 C2 -165.40(14) .
O2 Na1 O1 C2 -59.78(14) 2_566
O4 Na1 O1 C2 -162.94(12) .
C1 Na1 O1 C2 -52.17(16) 2_566
O5 Na1 O1 Fe1 -118.06(6) .
O3 Na1 O1 Fe1 2.93(4) .
O2 Na1 O1 Fe1 108.55(5) 2_566
O4 Na1 O1 Fe1 5.38(7) .
C1 Na1 O1 Fe1 116.15(6) 2_566
N11 Fe1 O3 C12 93.21(11) .
N8 Fe1 O3 C12 -85.26(11) .
O1 Fe1 O3 C12 -177.53(11) .
N3 Fe1 O3 C12 -167.77(10) .
N4 Fe1 O3 C12 1.51(14) .
N5 Fe1 O3 C12 5.15(10) .
N11 Fe1 O3 Na1 -86.07(6) .
N8 Fe1 O3 Na1 95.47(6) .
O1 Fe1 O3 Na1 3.19(5) .
N3 Fe1 O3 Na1 12.96(10) .
N4 Fe1 O3 Na1 -177.76(6) .
N5 Fe1 O3 Na1 -174.13(6) .
O5 Na1 O3 C12 -74.03(14) .
O2 Na1 O3 C12 66.34(14) 2_566
O1 Na1 O3 C12 177.80(14) .
O4 Na1 O3 C12 -0.03(12) .
C1 Na1 O3 C12 44.62(14) 2_566
O5 Na1 O3 Fe1 105.10(6) .
O2 Na1 O3 Fe1 -114.53(5) 2_566
O1 Na1 O3 Fe1 -3.07(4) .
O4 Na1 O3 Fe1 179.10(6) .
C1 Na1 O3 Fe1 -136.25(5) 2_566
O5 Na1 O4 C13 140.96(10) .
O3 Na1 O4 C13 11.35(9) .
O2 Na1 O4 C13 -110.84(10) 2_566
O1 Na1 O4 C13 8.79(12) .
C1 Na1 O4 C13 -130.47(10) 2_566
O3 Na1 O5 C14 -109.6(3) .
O2 Na1 O5 C14 108.4(3) 2_566
O1 Na1 O5 C14 -28.9(3) .
O4 Na1 O5 C14 -168.1(3) .
C1 Na1 O5 C14 118.2(3) 2_566
O3 Na1 O5 C14A -85.1(4) .
O2 Na1 O5 C14A 133.0(4) 2_566
O1 Na1 O5 C14A -4.3(4) .
O4 Na1 O5 C14A -143.5(4) .
C1 Na1 O5 C14A 142.8(4) 2_566
C2 N2 N3 C3 -179.62(12) .
C2 N2 N3 Fe1 -4.50(14) .
O3 Fe1 N3 C3 170.88(10) .
N11 Fe1 N3 C3 -88.91(12) .
N8 Fe1 N3 C3 87.66(12) .
O1 Fe1 N3 C3 -179.21(12) .
N4 Fe1 N3 C3 -2.31(11) .
N5 Fe1 N3 C3 1.80(15) .
O3 Fe1 N3 N2 -3.99(14) .
N11 Fe1 N3 N2 96.22(10) .
N8 Fe1 N3 N2 -87.21(10) .
O1 Fe1 N3 N2 5.92(9) .
N4 Fe1 N3 N2 -177.18(11) .
N5 Fe1 N3 N2 -173.06(8) .
O3 Fe1 N4 C9 9.06(14) .
N11 Fe1 N4 C9 -85.24(11) .
N8 Fe1 N4 C9 95.87(11) .
O1 Fe1 N4 C9 -172.45(9) .
N3 Fe1 N4 C9 -177.28(11) .
N5 Fe1 N4 C9 5.41(10) .
O3 Fe1 N4 C5 -172.88(9) .
N11 Fe1 N4 C5 92.82(11) .
N8 Fe1 N4 C5 -86.07(11) .
O1 Fe1 N4 C5 5.61(14) .
N3 Fe1 N4 C5 0.78(10) .
N5 Fe1 N4 C5 -176.53(11) .
O3 Fe1 N5 C10 176.34(12) .
N11 Fe1 N5 C10 81.09(12) .
N8 Fe1 N5 C10 -94.75(12) .
O1 Fe1 N5 C10 171.67(10) .
N3 Fe1 N5 C10 -10.08(15) .
N4 Fe1 N5 C10 -5.97(11) .
O3 Fe1 N5 N6 -3.55(9) .
N11 Fe1 N5 N6 -98.80(10) .
N8 Fe1 N5 N6 85.36(10) .
O1 Fe1 N5 N6 -8.22(14) .
N3 Fe1 N5 N6 170.03(8) .
N4 Fe1 N5 N6 174.14(11) .
C10 N5 N6 C12 -178.46(13) .
Fe1 N5 N6 C12 1.43(14) .
O3 Fe1 N8 N9 171.84(12) .
N11 Fe1 N8 N9 13.4(7) .
O1 Fe1 N8 N9 -113.66(12) .
N3 Fe1 N8 N9 -42.00(12) .
N4 Fe1 N8 N9 28.79(12) .
N5 Fe1 N8 N9 99.92(12) .
O3 Fe1 N11 N12 113.64(13) .
N8 Fe1 N11 N12 -88.0(7) .
O1 Fe1 N11 N12 39.09(13) .
N3 Fe1 N11 N12 -32.73(14) .
N4 Fe1 N11 N12 -103.41(13) .
N5 Fe1 N11 N12 -174.54(13) .
Na1 O2 C1 N1 -65.14(17) 2_566
Na1 O2 C1 C2 112.60(12) 2_566
Fe1 O1 C2 N2 6.79(18) .
Na1 O1 C2 N2 174.52(10) .
Fe1 O1 C2 C1 -171.10(9) .
Na1 O1 C2 C1 -3.4(2) .
N3 N2 C2 O1 -1.53(19) .
N3 N2 C2 C1 176.36(11) .
O2 C1 C2 O1 -3.38(19) .
N1 C1 C2 O1 174.54(12) .
Na1 C1 C2 O1 45.11(16) 2_566
O2 C1 C2 N2 178.51(13) .
N1 C1 C2 N2 -3.56(19) .
Na1 C1 C2 N2 -132.99(11) 2_566
N2 N3 C3 C5 178.12(11) .
Fe1 N3 C3 C5 3.24(17) .
N2 N3 C3 C4 -1.3(2) .
Fe1 N3 C3 C4 -176.15(10) .
C9 N4 C5 C6 -1.6(2) .
Fe1 N4 C5 C6 -179.64(11) .
C9 N4 C5 C3 178.53(12) .
Fe1 N4 C5 C3 0.49(16) .
N3 C3 C5 N4 -2.28(18) .
C4 C3 C5 N4 177.10(13) .
N3 C3 C5 C6 177.86(14) .
C4 C3 C5 C6 -2.8(2) .
N4 C5 C6 C7 2.6(2) .
C3 C5 C6 C7 -177.52(14) .
C5 C6 C7 C8 -1.2(2) .
C6 C7 C8 C9 -1.2(2) .
C5 N4 C9 C8 -0.9(2) .
Fe1 N4 C9 C8 177.09(11) .
C5 N4 C9 C10 177.36(12) .
Fe1 N4 C9 C10 -4.61(16) .
C7 C8 C9 N4 2.4(2) .
C7 C8 C9 C10 -175.78(13) .
N6 N5 C10 C9 -174.63(11) .
Fe1 N5 C10 C9 5.48(17) .
N6 N5 C10 C11 3.7(2) .
Fe1 N5 C10 C11 -176.15(11) .
N4 C9 C10 N5 -0.47(18) .
C8 C9 C10 N5 177.78(14) .
N4 C9 C10 C11 -178.96(13) .
C8 C9 C10 C11 -0.7(2) .
Fe1 O3 C12 N6 -7.09(19) .
Na1 O3 C12 N6 172.00(11) .
Fe1 O3 C12 C13 171.64(9) .
Na1 O3 C12 C13 -9.27(19) .
N5 N6 C12 O3 3.5(2) .
N5 N6 C12 C13 -175.12(12) .
Na1 O4 C13 N7 158.31(12) .
Na1 O4 C13 C12 -19.71(15) .
O3 C12 C13 O4 20.65(19) .
N6 C12 C13 O4 -160.54(14) .
O3 C12 C13 N7 -157.52(13) .
N6 C12 C13 N7 21.3(2) .
C14A O5 C14 N14 -1.3(5) .
Na1 O5 C14 N14 28.0(4) .
C14A N14 C14 O5 1.4(5) .
C16A N14 C14 O5 -154(5) .
C15 N14 C14 O5 179.9(2) .
C16 N14 C14 O5 1.9(3) .
C15A N14 C14 O5 -162.6(7) .
C14 N14 C14A O5 -1.2(5) .
C16A N14 C14A O5 176.4(7) .
C16 N14 C14A O5 179.3(9) .
C15A N14 C14A O5 14.6(11) .
C14 O5 C14A N14 1.3(5) .
Na1 O5 C14A N14 -165.8(6) .
